data_7157980
loop_
_publ_author_name
'Lei, Lu'
'Liang, Yu-Feng'
'Liang, Cui'
'Qin, Jiang-Ke'
'Pan, Cheng-Xue'
'Su, Gui-Fa'
'Mo, Dong-Liang'

_publ_section_title
;
 Copper(I)-catalyzed [4 + 2] cycloaddition of aza-<i>ortho</i>-quinone
 methides with bicyclic alkenes.
;
_journal_issue 15
_journal_name_full 'Organic &amp; biomolecular chemistry'
_journal_page_first 3379
_journal_page_last 3383
_journal_paper_doi 10.1039/d1ob00319d
_journal_volume 19
_journal_year 2021
_chemical_formula_moiety 'C24 H21 N O3 S'
_chemical_formula_sum 'C24 H21 N O3 S'
_chemical_formula_weight 403.48
_space_group_crystal_system monoclinic
_space_group_IT_number 15
_space_group_name_Hall '-C 2yc'
_space_group_name_H-M_alt 'C 1 2/c 1'
_atom_sites_solution_hydrogens geom
_atom_sites_solution_primary direct
_audit_creation_date 2020-05-20
_audit_creation_method
;
Olex2 1.2
(compiled 2018.05.29 svn.r3508 for OlexSys, GUI svn.r5506)
;
_audit_update_record
;
2020-09-29 deposited with the CCDC.	2021-03-19 downloaded from the CCDC.
;
_cell_angle_alpha 90
_cell_angle_beta 92.8970(10)
_cell_angle_gamma 90
_cell_formula_units_Z 8
_cell_length_a 18.9549(16)
_cell_length_b 8.4866(7)
_cell_length_c 24.972(2)
_cell_measurement_reflns_used 6387
_cell_measurement_temperature 296(2)
_cell_measurement_theta_max 25.00
_cell_measurement_theta_min 2.63
_cell_volume 4011.9(6)
_computing_cell_refinement 'SAINT v8.27A (Bruker, 2012)'
_computing_data_reduction 'SAINT v8.27A (Bruker, 2012)'
_computing_molecular_graphics 'Olex2 (Dolomanov et al., 2009)'
_computing_publication_material 'Olex2 (Dolomanov et al., 2009)'
_computing_structure_refinement 'ShelXL (Sheldrick, 2015)'
_computing_structure_solution 'XS (Sheldrick, 2008)'
_diffrn_ambient_temperature 296.15
_diffrn_measured_fraction_theta_full 0.998
_diffrn_measured_fraction_theta_max 0.995
_diffrn_measurement_device_type 'Bruker APEX-II CCD'
_diffrn_measurement_method '\f and \w scans'
_diffrn_radiation_monochromator graphite
_diffrn_radiation_type MoK\a
_diffrn_radiation_wavelength 0.71073
_diffrn_reflns_av_R_equivalents 0.0333
_diffrn_reflns_av_unetI/netI 0.0234
_diffrn_reflns_Laue_measured_fraction_full 0.998
_diffrn_reflns_Laue_measured_fraction_max 0.995
_diffrn_reflns_limit_h_max 23
_diffrn_reflns_limit_h_min -23
_diffrn_reflns_limit_k_max 10
_diffrn_reflns_limit_k_min -10
_diffrn_reflns_limit_l_max 31
_diffrn_reflns_limit_l_min -31
_diffrn_reflns_number 23934
_diffrn_reflns_point_group_measured_fraction_full 0.998
_diffrn_reflns_point_group_measured_fraction_max 0.995
_diffrn_reflns_theta_full 25.242
_diffrn_reflns_theta_max 26.591
_diffrn_reflns_theta_min 1.633
_diffrn_standards_number 0
_exptl_absorpt_coefficient_mu 0.187
_exptl_absorpt_correction_type none
_exptl_crystal_colour white
_exptl_crystal_density_diffrn 1.336
_exptl_crystal_description block
_exptl_crystal_F_000 1696
_refine_diff_density_max 0.190
_refine_diff_density_min -0.414
_refine_diff_density_rms 0.046
_refine_ls_extinction_method none
_refine_ls_goodness_of_fit_ref 1.047
_refine_ls_hydrogen_treatment constr
_refine_ls_matrix_type full
_refine_ls_number_parameters 263
_refine_ls_number_reflns 4169
_refine_ls_number_restraints 0
_refine_ls_restrained_S_all 1.047
_refine_ls_R_factor_all 0.0568
_refine_ls_R_factor_gt 0.0394
_refine_ls_shift/su_max 0.001
_refine_ls_shift/su_mean 0.000
_refine_ls_structure_factor_coef Fsqd
_refine_ls_weighting_details 'w=1/[\s^2^(Fo^2^)+(0.0635P)^2^+1.7936P] where P=(Fo^2^+2Fc^2^)/3'
_refine_ls_weighting_scheme calc
_refine_ls_wR_factor_gt 0.1077
_refine_ls_wR_factor_ref 0.1217
_reflns_Friedel_coverage 0.000
_reflns_number_gt 3164
_reflns_number_total 4169
_reflns_threshold_expression 'I > 2\s(I)'
_cod_data_source_file d1ob00319d2.cif
_cod_data_source_block aaaa
_cod_depositor_comments 'Adding full bibliography for 7157980--7157981.cif.'
_cod_database_code 7157980
_shelx_shelxl_version_number 2014/7
_shelx_space_group_comment
;
The symmetry employed for this shelxl refinement is uniquely defined
by the following loop, which should always be used as a source of
symmetry information in preference to the above space-group names.
They are only intended as comments.
;
_olex2_refinement_description
;
1. Fixed Uiso
 At 1.2 times of:
  All C(H) groups, All C(H,H) groups
 At 1.5 times of:
  All C(H,H,H) groups
2.a Ternary CH refined with riding coordinates:
 C7(H7), C13(H13), C21(H21), C23(H23)
2.b Secondary CH2 refined with riding coordinates:
 C24(H24A,H24B)
2.c Aromatic/amide H refined with riding coordinates:
 C9(H9), C12(H12), C14(H14), C15(H15), C16(H16), C17(H17), C18(H18), C19(H19),
 C20(H20), C25(H25), C26(H26), C27(H27)
2.d Idealised Me refined as rotating group:
 C28(H28A,H28B,H28C)
;
_olex2_submission_special_instructions 'No special instructions were received'

loop_
_space_group_symop_operation_xyz
'x, y, z'
'-x, y, -z+1/2'
'x+1/2, y+1/2, z'
'-x+1/2, y+1/2, -z+1/2'
'-x, -y, -z'
'x, -y, z-1/2'
'-x+1/2, -y+1/2, -z'
'x+1/2, -y+1/2, z-1/2'

loop_
_atom_site_label
_atom_site_type_symbol
_atom_site_fract_x
_atom_site_fract_y
_atom_site_fract_z
_atom_site_U_iso_or_equiv
_atom_site_adp_type
_atom_site_occupancy
_atom_site_site_symmetry_order
_atom_site_calc_flag
_atom_site_refinement_flags_posn
_atom_site_refinement_flags_adp
_atom_site_refinement_flags_occupancy
_atom_site_disorder_assembly
_atom_site_disorder_group
S1 S 0.08054(3) 0.94754(5) 0.14478(2) 0.04875(16) Uani 1 1 d . . . . .
N1 N 0.11574(8) 0.77038(16) 0.14241(5) 0.0419(3) Uani 1 1 d . . . . .
O2 O 0.18462(7) 0.45633(16) 0.16977(5) 0.0573(4) Uani 1 1 d . . . . .
C3 C 0.07592(9) 0.5603(2) 0.08256(7) 0.0420(4) Uani 1 1 d . . . . .
O4 O 0.11446(9) 1.04326(15) 0.10660(6) 0.0650(4) Uani 1 1 d . . . . .
O5 O 0.08296(9) 0.99339(16) 0.19992(5) 0.0617(4) Uani 1 1 d . . . . .
C6 C 0.11683(9) 0.6950(2) 0.09066(6) 0.0403(4) Uani 1 1 d . . . . .
C7 C 0.11370(9) 0.66757(19) 0.19037(6) 0.0397(4) Uani 1 1 d . . . . .
H7 H 0.0985 0.7282 0.2211 0.048 Uiso 1 1 calc R . . . .
C8 C 0.18604(10) 0.5212(2) 0.25866(7) 0.0476(4) Uani 1 1 d . . . . .
C9 C 0.07857(11) 0.4822(3) 0.03396(8) 0.0543(5) Uani 1 1 d . . . . .
H9 H 0.0534 0.3889 0.0285 0.065 Uiso 1 1 calc R . . . .
C10 C -0.00834(11) 0.92837(19) 0.12208(7) 0.0469(4) Uani 1 1 d . . . . .
C11 C 0.14376(11) 0.3888(2) 0.25136(7) 0.0499(4) Uani 1 1 d . . . . .
C12 C -0.02503(12) 0.9205(3) 0.06723(8) 0.0596(5) Uani 1 1 d . . . . .
H12 H 0.0103 0.9285 0.0429 0.071 Uiso 1 1 calc R . . . .
C13 C 0.06693(10) 0.5176(2) 0.18208(7) 0.0432(4) Uani 1 1 d . . . . .
H13 H 0.0320 0.5127 0.2097 0.052 Uiso 1 1 calc R . . . .
C14 C -0.13021(12) 0.8996(3) 0.13954(8) 0.0606(5) Uani 1 1 d . . . . .
H14 H -0.1656 0.8932 0.1639 0.073 Uiso 1 1 calc R . . . .
C15 C 0.11812(11) 0.5410(3) -0.00657(8) 0.0610(6) Uani 1 1 d . . . . .
H15 H 0.1186 0.4889 -0.0393 0.073 Uiso 1 1 calc R . . . .
C16 C 0.21407(12) 0.5614(3) 0.30865(8) 0.0601(5) Uani 1 1 d . . . . .
H16 H 0.2428 0.6496 0.3136 0.072 Uiso 1 1 calc R . . . .
C17 C -0.06112(12) 0.9173(2) 0.15815(8) 0.0538(5) Uani 1 1 d . . . . .
H17 H -0.0500 0.9218 0.1948 0.065 Uiso 1 1 calc R . . . .
C18 C 0.15778(10) 0.7531(2) 0.05071(7) 0.0511(5) Uani 1 1 d . . . . .
H18 H 0.1856 0.8422 0.0568 0.061 Uiso 1 1 calc R . . . .
C19 C 0.19787(13) 0.4650(3) 0.35172(8) 0.0645(6) Uani 1 1 d . . . . .
H19 H 0.2166 0.4885 0.3859 0.077 Uiso 1 1 calc R . . . .
C20 C -0.09453(12) 0.9008(3) 0.04939(8) 0.0629(6) Uani 1 1 d . . . . .
H20 H -0.1056 0.8939 0.0128 0.076 Uiso 1 1 calc R . . . .
C21 C 0.18750(10) 0.5941(2) 0.20344(7) 0.0496(4) Uani 1 1 d . . . . .
H21 H 0.2275 0.6645 0.1981 0.060 Uiso 1 1 calc R . . . .
C22 C -0.14810(11) 0.8910(2) 0.08487(8) 0.0592(5) Uani 1 1 d . . . . .
C23 C 0.12298(11) 0.3877(2) 0.19209(7) 0.0517(5) Uani 1 1 d . . . . .
H23 H 0.1096 0.2841 0.1775 0.062 Uiso 1 1 calc R . . . .
C24 C 0.02945(10) 0.5099(2) 0.12613(7) 0.0485(4) Uani 1 1 d . . . . .
H24A H 0.0136 0.4028 0.1192 0.058 Uiso 1 1 calc R . . . .
H24B H -0.0120 0.5771 0.1255 0.058 Uiso 1 1 calc R . . . .
C25 C 0.15682(11) 0.6769(3) 0.00166(7) 0.0594(5) Uani 1 1 d . . . . .
H25 H 0.1825 0.7178 -0.0259 0.071 Uiso 1 1 calc R . . . .
C26 C 0.12636(13) 0.2961(2) 0.29394(8) 0.0630(6) Uani 1 1 d . . . . .
H26 H 0.0967 0.2095 0.2892 0.076 Uiso 1 1 calc R . . . .
C27 C 0.15491(13) 0.3370(3) 0.34432(8) 0.0659(6) Uani 1 1 d . . . . .
H27 H 0.1445 0.2757 0.3738 0.079 Uiso 1 1 calc R . . . .
C28 C -0.22365(13) 0.8706(4) 0.06453(11) 0.0867(8) Uani 1 1 d . . . . .
H28A H -0.2390 0.7655 0.0721 0.130 Uiso 1 1 calc GR . . . .
H28B H -0.2272 0.8881 0.0265 0.130 Uiso 1 1 calc GR . . . .
H28C H -0.2529 0.9450 0.0820 0.130 Uiso 1 1 calc GR . . . .

loop_
_atom_site_aniso_label
_atom_site_aniso_U_11
_atom_site_aniso_U_22
_atom_site_aniso_U_33
_atom_site_aniso_U_23
_atom_site_aniso_U_13
_atom_site_aniso_U_12
S1 0.0705(3) 0.0318(2) 0.0436(3) 0.00114(17) -0.0011(2) -0.0026(2)
N1 0.0554(9) 0.0360(7) 0.0341(7) 0.0023(6) 0.0011(6) -0.0017(6)
O2 0.0657(9) 0.0642(9) 0.0429(7) 0.0035(6) 0.0116(6) 0.0183(7)
C3 0.0406(9) 0.0474(9) 0.0374(9) -0.0011(7) -0.0043(7) 0.0027(7)
O4 0.0864(10) 0.0426(7) 0.0662(9) 0.0132(6) 0.0045(8) -0.0119(7)
O5 0.0946(11) 0.0417(7) 0.0476(8) -0.0106(6) -0.0067(7) -0.0012(7)
C6 0.0431(9) 0.0437(9) 0.0338(8) -0.0001(7) -0.0005(7) 0.0033(7)
C7 0.0511(10) 0.0357(8) 0.0323(8) 0.0019(6) 0.0020(7) -0.0016(7)
C8 0.0517(10) 0.0470(10) 0.0438(10) 0.0060(8) -0.0004(8) 0.0062(8)
C9 0.0533(11) 0.0607(12) 0.0477(10) -0.0125(9) -0.0099(8) 0.0008(9)
C10 0.0661(12) 0.0343(8) 0.0403(9) 0.0023(7) 0.0023(8) 0.0101(8)
C11 0.0690(12) 0.0399(9) 0.0410(10) 0.0033(8) 0.0034(8) 0.0072(9)
C12 0.0684(13) 0.0716(13) 0.0390(10) 0.0101(9) 0.0059(9) 0.0144(11)
C13 0.0509(10) 0.0426(9) 0.0367(9) -0.0001(7) 0.0079(7) -0.0078(8)
C14 0.0669(13) 0.0619(12) 0.0537(12) -0.0059(10) 0.0113(10) 0.0122(10)
C15 0.0575(12) 0.0883(16) 0.0366(10) -0.0132(10) -0.0039(9) 0.0078(11)
C16 0.0650(13) 0.0594(12) 0.0543(12) 0.0037(9) -0.0137(10) 0.0025(10)
C17 0.0774(14) 0.0464(10) 0.0379(9) -0.0035(8) 0.0058(9) 0.0111(9)
C18 0.0498(10) 0.0602(11) 0.0430(10) 0.0062(9) 0.0004(8) -0.0047(9)
C19 0.0808(15) 0.0707(14) 0.0410(10) 0.0020(10) -0.0072(10) 0.0184(12)
C20 0.0746(14) 0.0744(14) 0.0392(10) 0.0009(9) -0.0024(10) 0.0198(12)
C21 0.0467(10) 0.0546(10) 0.0474(10) 0.0087(8) 0.0012(8) -0.0039(8)
C22 0.0657(13) 0.0536(11) 0.0580(12) -0.0062(9) 0.0007(10) 0.0177(10)
C23 0.0785(13) 0.0344(9) 0.0420(10) -0.0012(7) 0.0009(9) 0.0010(9)
C24 0.0451(10) 0.0503(10) 0.0499(10) -0.0022(8) -0.0004(8) -0.0103(8)
C25 0.0525(11) 0.0887(15) 0.0370(10) 0.0044(10) 0.0042(8) 0.0028(11)
C26 0.0883(16) 0.0468(10) 0.0537(12) 0.0127(9) 0.0024(10) -0.0020(10)
C27 0.0902(16) 0.0647(13) 0.0431(11) 0.0155(10) 0.0075(10) 0.0145(12)
C28 0.0679(15) 0.113(2) 0.0782(17) -0.0151(15) -0.0045(12) 0.0199(15)

loop_
_atom_type_symbol
_atom_type_description
_atom_type_scat_dispersion_real
_atom_type_scat_dispersion_imag
_atom_type_scat_source
C C 0.0033 0.0016 'International Tables Vol C Tables 4.2.6.8 and 6.1.1.4'
H H 0.0000 0.0000 'International Tables Vol C Tables 4.2.6.8 and 6.1.1.4'
N N 0.0061 0.0033 'International Tables Vol C Tables 4.2.6.8 and 6.1.1.4'
O O 0.0106 0.0060 'International Tables Vol C Tables 4.2.6.8 and 6.1.1.4'
S S 0.1246 0.1234 'International Tables Vol C Tables 4.2.6.8 and 6.1.1.4'

loop_
_geom_angle_atom_site_label_1
_geom_angle_atom_site_label_2
_geom_angle_atom_site_label_3
_geom_angle
_geom_angle_site_symmetry_1
_geom_angle_site_symmetry_3
_geom_angle_publ_flag
N1 S1 C10 106.70(8) . . ?
O4 S1 N1 107.34(8) . . ?
O4 S1 C10 107.07(9) . . ?
O5 S1 N1 106.84(8) . . ?
O5 S1 O4 119.60(9) . . ?
O5 S1 C10 108.63(9) . . ?
C6 N1 S1 117.46(11) . . ?
C6 N1 C7 117.65(13) . . ?
C7 N1 S1 118.73(11) . . ?
C21 O2 C23 96.30(13) . . ?
C6 C3 C24 118.27(15) . . ?
C9 C3 C6 118.42(17) . . ?
C9 C3 C24 123.28(17) . . ?
C3 C6 N1 117.50(14) . . ?
C18 C6 N1 121.38(16) . . ?
C18 C6 C3 121.12(16) . . ?
N1 C7 C13 114.25(13) . . ?
N1 C7 C21 110.26(13) . . ?
C21 C7 C13 101.55(13) . . ?
C11 C8 C21 104.39(15) . . ?
C16 C8 C11 120.98(18) . . ?
C16 C8 C21 134.60(18) . . ?
C15 C9 C3 120.87(19) . . ?
C12 C10 S1 119.23(15) . . ?
C17 C10 S1 120.63(15) . . ?
C17 C10 C12 120.12(19) . . ?
C8 C11 C23 104.69(15) . . ?
C26 C11 C8 121.40(18) . . ?
C26 C11 C23 133.81(19) . . ?
C20 C12 C10 119.30(19) . . ?
C23 C13 C7 100.34(14) . . ?
C24 C13 C7 112.90(14) . . ?
C24 C13 C23 113.59(15) . . ?
C17 C14 C22 121.2(2) . . ?
C25 C15 C9 119.85(18) . . ?
C8 C16 C19 117.6(2) . . ?
C14 C17 C10 119.68(18) . . ?
C25 C18 C6 119.21(18) . . ?
C27 C19 C16 121.0(2) . . ?
C12 C20 C22 121.37(19) . . ?
O2 C21 C7 101.33(14) . . ?
O2 C21 C8 101.45(15) . . ?
C8 C21 C7 107.36(14) . . ?
C14 C22 C28 121.2(2) . . ?
C20 C22 C14 118.3(2) . . ?
C20 C22 C28 120.5(2) . . ?
O2 C23 C11 101.53(15) . . ?
O2 C23 C13 102.34(14) . . ?
C11 C23 C13 107.32(14) . . ?
C3 C24 C13 112.77(14) . . ?
C15 C25 C18 120.42(18) . . ?
C11 C26 C27 117.4(2) . . ?
C19 C27 C26 121.6(2) . . ?

loop_
_geom_bond_atom_site_label_1
_geom_bond_atom_site_label_2
_geom_bond_distance
_geom_bond_site_symmetry_2
_geom_bond_publ_flag
S1 N1 1.6471(14) . ?
S1 O4 1.4297(14) . ?
S1 O5 1.4294(13) . ?
S1 C10 1.758(2) . ?
N1 C6 1.443(2) . ?
N1 C7 1.4839(19) . ?
O2 C21 1.439(2) . ?
O2 C23 1.442(2) . ?
C3 C6 1.390(2) . ?
C3 C9 1.386(2) . ?
C3 C24 1.496(2) . ?
C6 C18 1.385(2) . ?
C7 C13 1.559(2) . ?
C7 C21 1.551(3) . ?
C8 C11 1.387(3) . ?
C8 C16 1.375(3) . ?
C8 C21 1.513(2) . ?
C9 C15 1.383(3) . ?
C10 C12 1.392(3) . ?
C10 C17 1.383(3) . ?
C11 C23 1.512(2) . ?
C11 C26 1.376(3) . ?
C12 C20 1.379(3) . ?
C13 C23 1.542(3) . ?
C13 C24 1.536(2) . ?
C14 C17 1.376(3) . ?
C14 C22 1.392(3) . ?
C15 C25 1.377(3) . ?
C16 C19 1.398(3) . ?
C18 C25 1.384(3) . ?
C19 C27 1.365(3) . ?
C20 C22 1.383(3) . ?
C22 C28 1.505(3) . ?
C26 C27 1.388(3) . ?
